data_4503139
loop_
_publ_author_name
'Fang, Qianrong'
'Zhu, Guangshan'
'Xue, Ming'
'Wang, Zhuopeng'
'Sun, Jinyu'
'Qiu, Shilun'

_publ_section_title
;
 Amine-Templated Assembly of Metal--Organic Frameworks with Attractive
 Topologies
;
_journal_issue 1
_journal_name_full 'Crystal Growth &amp; Design'
_journal_page_first 319
_journal_paper_doi 10.1021/cg070604f
_journal_volume 8
_journal_year 2008
_chemical_formula_moiety 'C26 H36 Cd N6 O16'
_chemical_formula_sum 'C26 H36 Cd N6 O16'
_chemical_formula_weight 801.01
_chemical_name_systematic
; 
 ? 
;
_space_group_IT_number 43
_symmetry_cell_setting orthorhombic
_symmetry_space_group_name_Hall 'F 2 -2d'
_symmetry_space_group_name_H-M 'F d d 2'
_atom_sites_solution_hydrogens geom
_atom_sites_solution_primary direct
_atom_sites_solution_secondary difmap
_audit_creation_method SHELXL-97
_cell_angle_alpha 90.00
_cell_angle_beta 90.00
_cell_angle_gamma 90.00
_cell_formula_units_Z 8
_cell_length_a 15.8227(10)
_cell_length_b 45.308(3)
_cell_length_c 12.7105(8)
_cell_measurement_temperature 293(2)
_cell_volume 9112.1(10)
_computing_cell_refinement 'Bruker SMART'
_computing_data_collection 'Bruker SMART'
_computing_data_reduction 'Bruker SAINT'
_computing_molecular_graphics 'Bruker SHELXTL'
_computing_publication_material 'Bruker SHELXTL'
_computing_structure_refinement 'SHELXL-97 (Sheldrick, 1997)'
_computing_structure_solution 'SHELXS-97 (Sheldrick, 1990)'
_diffrn_ambient_temperature 293(2)
_diffrn_detector_area_resol_mean 6.00cm
_diffrn_measured_fraction_theta_full 0.989
_diffrn_measured_fraction_theta_max 0.989
_diffrn_measurement_device_type 'CCD area detector'
_diffrn_measurement_method 'phi and omega scans'
_diffrn_radiation_monochromator graphite
_diffrn_radiation_source 'fine-focus sealed tube'
_diffrn_radiation_type MoK\a
_diffrn_radiation_wavelength 0.71073
_diffrn_reflns_av_R_equivalents 0.0439
_diffrn_reflns_av_sigmaI/netI 0.0433
_diffrn_reflns_limit_h_max 17
_diffrn_reflns_limit_h_min -18
_diffrn_reflns_limit_k_max 53
_diffrn_reflns_limit_k_min -53
_diffrn_reflns_limit_l_max 6
_diffrn_reflns_limit_l_min -15
_diffrn_reflns_number 11466
_diffrn_reflns_theta_full 25.00
_diffrn_reflns_theta_max 25.00
_diffrn_reflns_theta_min 2.46
_diffrn_standards_decay_% none
_diffrn_standards_interval_count none
_diffrn_standards_interval_time none
_diffrn_standards_number none
_exptl_absorpt_coefficient_mu 0.539
_exptl_absorpt_correction_type none
_exptl_crystal_colour colorless
_exptl_crystal_density_diffrn 1.168
_exptl_crystal_density_method 'not measured'
_exptl_crystal_description block
_exptl_crystal_F_000 3280
_exptl_crystal_size_max 0.30
_exptl_crystal_size_mid 0.25
_exptl_crystal_size_min 0.18
_refine_diff_density_max 1.576
_refine_diff_density_min -0.468
_refine_diff_density_rms 0.130
_refine_ls_abs_structure_details 'Flack H D (1983), Acta Cryst. A39, 876-881'
_refine_ls_abs_structure_Flack 0.29(3)
_refine_ls_extinction_method none
_refine_ls_goodness_of_fit_ref 1.048
_refine_ls_hydrogen_treatment constr
_refine_ls_matrix_type full
_refine_ls_number_parameters 223
_refine_ls_number_reflns 2886
_refine_ls_number_restraints 61
_refine_ls_restrained_S_all 1.051
_refine_ls_R_factor_all 0.0627
_refine_ls_R_factor_gt 0.0573
_refine_ls_shift/su_max 0.002
_refine_ls_shift/su_mean 0.000
_refine_ls_structure_factor_coef Fsqd
_refine_ls_weighting_details 'calc w=1/[\s^2^(Fo^2^)+(0.1199P)^2^+0.0000P] where P=(Fo^2^+2Fc^2^)/3'
_refine_ls_weighting_scheme calc
_refine_ls_wR_factor_gt 0.1539
_refine_ls_wR_factor_ref 0.1596
_reflns_number_gt 2586
_reflns_number_total 2886
_reflns_threshold_expression >2sigma(I)
_cod_data_source_file cg070604f-file003.cif
_cod_data_source_block 1123xm10a
_cod_depositor_comments
;
The following automatic conversions were performed:

'_symmetry_cell_setting' value 'Orthorhombic' changed to
'orthorhombic' according to
/home/saulius/struct/CIF-dictionaries/cif_core.dic dictionary named
'cif_core.dic' version 2.4.1 from 2010-06-29.

Automatic conversion script
Id: cif_fix_values 1715 2011-07-08 13:25:40Z adriana 
;
_cod_original_sg_symbol_H-M Fdd2
_cod_database_code 4503139

loop_
_symmetry_equiv_pos_as_xyz
'x, y, z'
'-x, -y, z'
'x+1/4, -y+1/4, z+1/4'
'-x+1/4, y+1/4, z+1/4'
'x, y+1/2, z+1/2'
'-x, -y+1/2, z+1/2'
'x+1/4, -y+3/4, z+3/4'
'-x+1/4, y+3/4, z+3/4'
'x+1/2, y, z+1/2'
'-x+1/2, -y, z+1/2'
'x+3/4, -y+1/4, z+3/4'
'-x+3/4, y+1/4, z+3/4'
'x+1/2, y+1/2, z'
'-x+1/2, -y+1/2, z'
'x+3/4, -y+3/4, z+1/4'
'-x+3/4, y+3/4, z+1/4'

loop_
_atom_site_label
_atom_site_type_symbol
_atom_site_fract_x
_atom_site_fract_y
_atom_site_fract_z
_atom_site_U_iso_or_equiv
_atom_site_adp_type
_atom_site_occupancy
_atom_site_symmetry_multiplicity
_atom_site_calc_flag
_atom_site_refinement_flags
Cd1 Cd 0.0000 0.0000 0.42228(6) 0.02519(7) Uani 1 2 d S
N1 N -0.15853(19) 0.17805(6) 0.0721(4) 0.0554(12) Uani 1 1 d .
H1A H -0.1579 0.1970 0.0715 0.066 Uiso 1 1 calc R
H1B H -0.2059 0.1687 0.0715 0.066 Uiso 1 1 calc R
N2 N 0.0731(2) 0.16381(10) 0.0493(4) 0.0785(12) Uani 1 1 d U
H2A H 0.0686 0.1462 0.0817 0.094 Uiso 1 1 calc R
H2B H 0.1180 0.1731 0.0773 0.094 Uiso 1 1 calc R
N3 N 0.1553(2) 0.17648(8) -0.2223(3) 0.0562(11) Uani 1 1 d .
H3B H 0.1311 0.1618 -0.2527 0.067 Uiso 1 1 calc R
H3C H 0.1856 0.1885 -0.2585 0.067 Uiso 1 1 calc R
O1 O 0.06981(15) 0.03787(5) 0.5050(2) 0.0450(7) Uani 1 1 d U
O2 O 0.12186(19) -0.00401(4) 0.5578(3) 0.0504(9) Uani 1 1 d .
O3 O 0.43245(13) 0.03825(5) 0.8391(2) 0.0316(7) Uani 1 1 d .
O4 O 0.3788(2) -0.00520(6) 0.7905(3) 0.0587(10) Uani 1 1 d .
O5 O 0.26968(16) 0.13288(6) 0.7467(3) 0.0495(8) Uani 1 1 d .
H5 H 0.2760 0.1209 0.7946 0.074 Uiso 1 1 calc R
O6 O 0.2298(2) 0.13095(6) 0.5787(3) 0.0582(10) Uani 1 1 d .
O7 O 0.2794(3) 0.10952(9) 0.9467(4) 0.1009(12) Uani 1 1 d U
O8 O 0.1781(4) 0.13718(11) 0.1040(4) 0.144(2) Uani 1 1 d U
C1 C 0.1245(2) 0.02242(8) 0.5540(3) 0.0374(10) Uani 1 1 d U
C2 C 0.1921(2) 0.03802(6) 0.6127(3) 0.0281(9) Uani 1 1 d .
C3 C 0.2512(2) 0.02416(6) 0.6633(4) 0.0314(7) Uani 1 1 d U
H3A H 0.2536 0.0037 0.6616 0.038 Uiso 1 1 calc R
C4 C 0.31480(19) 0.04105(8) 0.7237(3) 0.0349(10) Uani 1 1 d U
C5 C 0.31461(18) 0.06964(7) 0.7226(3) 0.0288(9) Uani 1 1 d U
H5A H 0.3586 0.0797 0.7555 0.035 Uiso 1 1 calc R
C6 C 0.2519(2) 0.08572(6) 0.6746(7) 0.0389(8) Uani 1 1 d .
C7 C 0.1925(2) 0.07093(8) 0.6111(3) 0.0374(9) Uani 1 1 d U
H7A H 0.1546 0.0814 0.5693 0.045 Uiso 1 1 calc R
C8 C 0.3802(2) 0.02348(7) 0.7873(3) 0.0313(9) Uani 1 1 d U
C9 C 0.2531(3) 0.11888(7) 0.6597(4) 0.0371(10) Uani 1 1 d .
C10 C -0.0777(3) 0.16131(9) 0.0740(4) 0.0575(14) Uani 1 1 d .
H10A H -0.0750 0.1486 0.0127 0.069 Uiso 1 1 calc R
H10B H -0.0764 0.1489 0.1360 0.069 Uiso 1 1 calc R
C11 C -0.0027(2) 0.18107(12) 0.0747(5) 0.0682(18) Uani 1 1 d .
H11A H -0.0101 0.1967 0.0233 0.082 Uiso 1 1 calc R
H11B H 0.0035 0.1900 0.1435 0.082 Uiso 1 1 calc R
C12 C 0.0914(3) 0.15826(10) -0.0630(4) 0.0660(15) Uani 1 1 d .
H12A H 0.1192 0.1393 -0.0696 0.079 Uiso 1 1 calc R
H12B H 0.0385 0.1572 -0.1013 0.079 Uiso 1 1 calc R
C13 C 0.1450(4) 0.18091(12) -0.1113(5) 0.0789(18) Uani 1 1 d .
H13A H 0.1200 0.2002 -0.0992 0.095 Uiso 1 1 calc R
H13B H 0.2001 0.1807 -0.0778 0.095 Uiso 1 1 calc R

loop_
_atom_site_aniso_label
_atom_site_aniso_U_11
_atom_site_aniso_U_22
_atom_site_aniso_U_33
_atom_site_aniso_U_23
_atom_site_aniso_U_13
_atom_site_aniso_U_12
Cd1 0.01915(11) 0.02226(11) 0.03416(15) 0.000 0.000 0.00297(17)
N1 0.0447(17) 0.0218(13) 0.100(3) 0.0035(18) 0.0124(19) -0.0093(13)
N2 0.075(2) 0.084(2) 0.076(2) -0.0002(18) 0.0181(18) -0.0085(17)
N3 0.075(2) 0.0688(19) 0.0243(17) 0.0251(16) 0.0097(17) -0.0342(16)
O1 0.0461(12) 0.0516(14) 0.0374(14) 0.0086(13) -0.0275(12) -0.0145(12)
O2 0.0608(17) 0.0140(10) 0.076(2) 0.0014(13) -0.0228(17) -0.0057(10)
O3 0.0191(10) 0.0291(11) 0.0466(16) 0.0035(12) -0.0055(11) -0.0047(9)
O4 0.0575(17) 0.0549(15) 0.064(2) -0.0032(16) -0.0372(17) 0.0164(13)
O5 0.0460(12) 0.0451(15) 0.0573(18) -0.0056(14) -0.0292(14) 0.0054(11)
O6 0.0882(19) 0.0264(14) 0.060(2) 0.0040(15) -0.0286(18) -0.0087(13)
O7 0.1050(19) 0.105(2) 0.093(2) 0.0077(19) 0.0035(19) 0.0287(18)
O8 0.181(5) 0.170(4) 0.080(3) 0.035(3) 0.038(3) 0.044(4)
C1 0.0261(16) 0.052(2) 0.034(2) 0.0021(18) -0.0148(16) -0.0008(15)
C2 0.0390(17) 0.0237(15) 0.0218(17) 0.0027(14) 0.0011(16) -0.0046(13)
C3 0.0343(12) 0.0328(12) 0.0271(15) 0.0019(18) -0.0074(11) 0.0114(15)
C4 0.0222(15) 0.0394(18) 0.043(2) 0.0074(18) -0.0208(18) -0.0095(14)
C5 0.0214(13) 0.0273(15) 0.0378(19) -0.0041(15) -0.0167(15) 0.0110(12)
C6 0.0363(13) 0.0346(13) 0.0458(18) -0.005(4) -0.0175(13) -0.0275(16)
C7 0.0357(16) 0.0418(16) 0.0348(18) 0.0028(15) -0.0083(15) 0.0102(13)
C8 0.0333(15) 0.0299(15) 0.0306(17) 0.0004(14) -0.0040(14) 0.0084(13)
C9 0.0341(14) 0.0410(15) 0.036(2) -0.010(2) -0.0137(14) 0.0073(19)
C10 0.071(3) 0.046(2) 0.056(3) -0.009(2) 0.025(2) -0.014(2)
C11 0.057(3) 0.074(3) 0.073(4) -0.010(3) 0.022(2) 0.005(2)
C12 0.074(3) 0.061(3) 0.063(3) -0.013(3) 0.014(3) 0.002(2)
C13 0.095(3) 0.089(3) 0.053(3) -0.001(3) 0.021(3) -0.004(3)

loop_
_atom_type_symbol
_atom_type_description
_atom_type_scat_dispersion_real
_atom_type_scat_dispersion_imag
_atom_type_scat_source
C C 0.0033 0.0016 'International Tables Vol C Tables 4.2.6.8 and 6.1.1.4'
H H 0.0000 0.0000 'International Tables Vol C Tables 4.2.6.8 and 6.1.1.4'
N N 0.0061 0.0033 'International Tables Vol C Tables 4.2.6.8 and 6.1.1.4'
O O 0.0106 0.0060 'International Tables Vol C Tables 4.2.6.8 and 6.1.1.4'
Cd Cd -0.8075 1.2024 'International Tables Vol C Tables 4.2.6.8 and 6.1.1.4'

loop_
_geom_angle_atom_site_label_1
_geom_angle_atom_site_label_2
_geom_angle_atom_site_label_3
_geom_angle
_geom_angle_site_symmetry_1
_geom_angle_site_symmetry_3
O1 Cd1 O1 125.47(14) 2 .
O1 Cd1 O3 123.48(8) 2 9_454
O1 Cd1 O3 82.58(8) . 9_454
O1 Cd1 O3 82.58(8) 2 10_554
O1 Cd1 O3 123.47(8) . 10_554
O3 Cd1 O3 125.09(13) 9_454 10_554
O1 Cd1 O4 82.55(10) 2 9_454
O1 Cd1 O4 136.87(9) . 9_454
O3 Cd1 O4 54.43(8) 9_454 9_454
O3 Cd1 O4 88.73(9) 10_554 9_454
O1 Cd1 O4 136.87(9) 2 10_554
O1 Cd1 O4 82.54(10) . 10_554
O3 Cd1 O4 88.73(9) 9_454 10_554
O3 Cd1 O4 54.43(8) 10_554 10_554
O4 Cd1 O4 98.17(17) 9_454 10_554
O1 Cd1 O2 52.41(8) 2 2
O1 Cd1 O2 90.06(9) . 2
O3 Cd1 O2 84.65(8) 9_454 2
O3 Cd1 O2 134.91(7) 10_554 2
O4 Cd1 O2 83.32(10) 9_454 2
O4 Cd1 O2 170.67(7) 10_554 2
O1 Cd1 O2 90.06(9) 2 .
O1 Cd1 O2 52.41(8) . .
O3 Cd1 O2 134.90(7) 9_454 .
O3 Cd1 O2 84.65(9) 10_554 .
O4 Cd1 O2 170.67(7) 9_454 .
O4 Cd1 O2 83.32(10) 10_554 .
O2 Cd1 O2 96.70(16) 2 .
C10 N1 H1A 120.0 . .
C10 N1 H1B 120.0 . .
H1A N1 H1B 120.0 . .
C11 N2 C12 117.6(5) . .
C11 N2 H2A 107.9 . .
C12 N2 H2A 107.9 . .
C11 N2 H2B 107.9 . .
C12 N2 H2B 107.9 . .
H2A N2 H2B 107.2 . .
C13 N3 H3B 120.0 . .
C13 N3 H3C 120.0 . .
H3B N3 H3C 120.0 . .
C1 O1 Cd1 98.1(2) . .
C1 O2 Cd1 85.9(2) . .
C8 O3 Cd1 98.41(19) . 9
C8 O4 Cd1 85.2(2) . 9
C9 O5 H5 109.5 . .
O2 C1 O1 122.9(3) . .
O2 C1 C2 118.7(3) . .
O1 C1 C2 118.3(3) . .
C3 C2 C1 122.6(3) . .
C3 C2 C7 119.2(3) . .
C1 C2 C7 118.2(3) . .
C2 C3 C4 119.8(3) . .
C2 C3 H3A 120.1 . .
C4 C3 H3A 120.1 . .
C5 C4 C3 120.7(3) . .
C5 C4 C8 121.7(3) . .
C3 C4 C8 117.6(3) . .
C4 C5 C6 122.5(3) . .
C4 C5 H5A 118.8 . .
C6 C5 H5A 118.8 . .
C5 C6 C7 119.0(3) . .
C5 C6 C9 124.9(4) . .
C7 C6 C9 114.1(5) . .
C6 C7 C2 118.1(3) . .
C6 C7 H7A 121.0 . .
C2 C7 H7A 121.0 . .
O3 C8 O4 122.0(3) . .
O3 C8 C4 116.4(3) . .
O4 C8 C4 121.5(3) . .
O6 C9 O5 123.9(3) . .
O6 C9 C6 123.0(5) . .
O5 C9 C6 112.3(5) . .
N1 C10 C11 112.3(3) . .
N1 C10 H10A 109.1 . .
C11 C10 H10A 109.1 . .
N1 C10 H10B 109.1 . .
C11 C10 H10B 109.1 . .
H10A C10 H10B 107.9 . .
N2 C11 C10 109.3(4) . .
N2 C11 H11A 109.8 . .
C10 C11 H11A 109.8 . .
N2 C11 H11B 109.8 . .
C10 C11 H11B 109.8 . .
H11A C11 H11B 108.3 . .
C13 C12 N2 113.5(4) . .
C13 C12 H12A 108.9 . .
N2 C12 H12A 108.9 . .
C13 C12 H12B 108.9 . .
N2 C12 H12B 108.9 . .
H12A C12 H12B 107.7 . .
N3 C13 C12 112.3(4) . .
N3 C13 H13A 109.1 . .
C12 C13 H13A 109.1 . .
N3 C13 H13B 109.1 . .
C12 C13 H13B 109.1 . .
H13A C13 H13B 107.9 . .

loop_
_geom_bond_atom_site_label_1
_geom_bond_atom_site_label_2
_geom_bond_distance
_geom_bond_site_symmetry_2
Cd1 O1 2.295(2) 2
Cd1 O1 2.296(2) .
Cd1 O3 2.295(2) 9_454
Cd1 O3 2.295(2) 10_554
Cd1 O4 2.557(3) 9_454
Cd1 O4 2.557(3) 10_554
Cd1 O2 2.592(3) 2
Cd1 O2 2.592(3) .
N1 C10 1.487(5) .
N1 H1A 0.8600 .
N1 H1B 0.8600 .
N2 C11 1.467(6) .
N2 C12 1.478(7) .
N2 H2A 0.9000 .
N2 H2B 0.9000 .
N3 C13 1.434(7) .
N3 H3B 0.8600 .
N3 H3C 0.8600 .
O1 C1 1.275(4) .
O2 C1 1.199(4) .
O3 C8 1.250(4) .
O3 Cd1 2.295(2) 9
O4 C8 1.300(4) .
O4 Cd1 2.557(3) 9
O5 C9 1.301(6) .
O5 H5 0.8200 .
O6 C9 1.223(6) .
C1 C2 1.483(5) .
C2 C3 1.297(5) .
C2 C7 1.491(5) .
C3 C4 1.479(5) .
C3 H3A 0.9300 .
C4 C5 1.296(4) .
C4 C8 1.535(5) .
C5 C6 1.373(6) .
C5 H5A 0.9300 .
C6 C7 1.409(7) .
C6 C9 1.514(4) .
C7 H7A 0.9300 .
C10 C11 1.487(6) .
C10 H10A 0.9700 .
C10 H10B 0.9700 .
C11 H11A 0.9700 .
C11 H11B 0.9700 .
C12 C13 1.466(7) .
C12 H12A 0.9700 .
C12 H12B 0.9700 .
C13 H13A 0.9700 .
C13 H13B 0.9700 .

loop_
_geom_hbond_atom_site_label_D
_geom_hbond_atom_site_label_H
_geom_hbond_atom_site_label_A
_geom_hbond_distance_DH
_geom_hbond_distance_HA
_geom_hbond_distance_DA
_geom_hbond_angle_DHA
_geom_hbond_site_symmetry_A
N1 H1A O4 0.86 2.25 3.087(4) 165.2 4_554
N1 H1B O6 0.86 1.99 2.772(4) 149.9 9_454
N3 H3B O7 0.86 1.98 2.773(6) 152.0 11_453
N3 H3C O3 0.86 2.21 2.913(4) 139.5 11_453
N3 H3C O1 0.86 2.38 3.077(4) 138.0 3_554
O5 H5 O7 0.82 2.00 2.758(6) 152.9 .
